data_4308140
loop_
_publ_author_name
'Wei-Zhong Chen'
'John D. Protasiewicz'
'Stephen A. Davis'
'James B. Updegraff'
'Li-Qing Ma'
'Phillip E. Fanwick'
'Tong Ren'

_publ_contact_author_address
; Department of Chemistry 
  Purdue University 
  560 Oval Drive
  West Lafayette, IN 47906 
  USA 
;
_publ_contact_author_email tren@purdue.edu
_publ_contact_author_fax '(765) 494-0239'
_publ_contact_author_name 'Dr. Ren, Tong'
_publ_contact_author_phone '(765) 494-5466'
_publ_section_title
;
Olefin Metathesis as an Inorganic Synthetic Tool: Cross and Ring Closing
Metathesis Reactions of Diruthenium-Bound \w-Alkene-\a-carboxylates
;
_journal_name_full 'Inorganic Chemistry'
_journal_page_first 3775
_journal_page_last 3782
_journal_paper_doi 10.1021/ic070123l
_journal_volume 46
_journal_year 2007
_chemical_formula_moiety 'C86 H60 Cl26 N12 O4 Ru4'
_chemical_formula_sum 'C86 H60 Cl26 N12 O4 Ru4'
_chemical_formula_weight 2651.44
_chemical_name_systematic
; 
 ? 
;
_space_group_IT_number 2
_symmetry_cell_setting triclinic
_symmetry_space_group_name_Hall '-P 1'
_symmetry_space_group_name_H-M 'P -1'
_atom_sites_solution_hydrogens geom
_atom_sites_solution_primary direct
_atom_sites_solution_secondary difmap
_audit_creation_method SHELXL-97
_cell_angle_alpha 101.488(2)
_cell_angle_beta 92.864(2)
_cell_angle_gamma 92.053(2)
_cell_formula_units_Z 2
_cell_length_a 11.8156(3)
_cell_length_b 17.4357(5)
_cell_length_c 24.9434(7)
_cell_measurement_reflns_used 8401
_cell_measurement_temperature 100(2)
_cell_measurement_theta_max 28.17
_cell_measurement_theta_min 2.47
_cell_volume 5023.9(2)
_computing_cell_refinement 'Bruker SMART'
_computing_data_collection 'Bruker SMART'
_computing_data_reduction 'Bruker SAINT'
_computing_molecular_graphics 'Bruker SHELXTL'
_computing_publication_material 'Bruker SHELXTL'
_computing_structure_refinement 'SHELXL-97 (Sheldrick, 1997)'
_computing_structure_solution 'SHELXS-97 (Sheldrick, 1990)'
_diffrn_ambient_temperature 100(2)
_diffrn_measured_fraction_theta_full 0.992
_diffrn_measured_fraction_theta_max 0.992
_diffrn_measurement_device_type 'Bruker AXS APEX II CCD area detector'
_diffrn_measurement_method 'phi and omega scans'
_diffrn_radiation_monochromator graphite
_diffrn_radiation_source 'fine-focus sealed tube'
_diffrn_radiation_type MoK\a
_diffrn_radiation_wavelength 0.71073
_diffrn_reflns_av_R_equivalents 0.0627
_diffrn_reflns_av_sigmaI/netI 0.0692
_diffrn_reflns_limit_h_max 15
_diffrn_reflns_limit_h_min -15
_diffrn_reflns_limit_k_max 23
_diffrn_reflns_limit_k_min -23
_diffrn_reflns_limit_l_max 32
_diffrn_reflns_limit_l_min -33
_diffrn_reflns_number 97246
_diffrn_reflns_theta_full 28.22
_diffrn_reflns_theta_max 28.22
_diffrn_reflns_theta_min 0.83
_diffrn_standards_decay_% 0
_diffrn_standards_number 0
_exptl_absorpt_coefficient_mu 1.337
_exptl_absorpt_correction_T_max 0.9362
_exptl_absorpt_correction_T_min 0.5546
_exptl_absorpt_correction_type multi-scan
_exptl_absorpt_process_details 'AXScale in APEX 2 (Bruker, 2004)'
_exptl_crystal_colour black
_exptl_crystal_density_diffrn 1.753
_exptl_crystal_density_meas ?
_exptl_crystal_density_method .
_exptl_crystal_description 'thin plate'
_exptl_crystal_F_000 2620
_exptl_crystal_size_max 0.50
_exptl_crystal_size_mid 0.10
_exptl_crystal_size_min 0.05
_refine_diff_density_max 2.386
_refine_diff_density_min -1.732
_refine_diff_density_rms 0.196
_refine_ls_extinction_method none
_refine_ls_goodness_of_fit_ref 1.224
_refine_ls_hydrogen_treatment constr
_refine_ls_matrix_type full
_refine_ls_number_parameters 1189
_refine_ls_number_reflns 24614
_refine_ls_number_restraints 1
_refine_ls_restrained_S_all 1.224
_refine_ls_R_factor_all 0.1429
_refine_ls_R_factor_gt 0.0794
_refine_ls_shift/su_max 0.418
_refine_ls_shift/su_mean 0.010
_refine_ls_structure_factor_coef Fsqd
_refine_ls_weighting_details 'calc w=1/[\s^2^(Fo^2^)+(0.0002P)^2^+88.9286P] where P=(Fo^2^+2Fc^2^)/3'
_refine_ls_weighting_scheme calc
_refine_ls_wR_factor_gt 0.1622
_refine_ls_wR_factor_ref 0.1938
_reflns_number_gt 15760
_reflns_number_total 24614
_reflns_threshold_expression >2sigma(I)
_cod_data_source_file ic070123l-file002_3.cif
_cod_data_source_block comptrans-2b
_cod_database_code 4308140

loop_
_symmetry_equiv_pos_as_xyz
'x, y, z'
'-x, -y, -z'

loop_
_atom_site_label
_atom_site_type_symbol
_atom_site_fract_x
_atom_site_fract_y
_atom_site_fract_z
_atom_site_U_iso_or_equiv
_atom_site_adp_type
_atom_site_occupancy
_atom_site_symmetry_multiplicity
_atom_site_calc_flag
_atom_site_refinement_flags
_atom_site_disorder_assembly
_atom_site_disorder_group
Ru1 Ru 0.77332(5) 0.77350(4) 0.94859(3) 0.01440(14) Uani 1 1 d . A 1
Ru2 Ru 0.71997(5) 0.78940(4) 1.03861(3) 0.01500(14) Uani 1 1 d . A 1
Ru3 Ru 0.79051(6) 0.76897(4) 0.44017(3) 0.01882(15) Uani 1 1 d . B 1
Ru4 Ru 0.72956(6) 0.79274(4) 0.52894(3) 0.01916(15) Uani 1 1 d . B 1
N1 N 0.9421(5) 0.7824(4) 0.9774(3) 0.0160(14) Uani 1 1 d . A 1
N2 N 0.8875(5) 0.8008(4) 1.0663(3) 0.0160(14) Uani 1 1 d . A 1
N3 N 0.7740(5) 0.6537(4) 0.9446(3) 0.0166(14) Uani 1 1 d . A 1
N4 N 0.7154(5) 0.6720(4) 1.0331(3) 0.0137(13) Uani 1 1 d . A 1
N5 N 0.6018(5) 0.7696(4) 0.9243(3) 0.0147(13) Uani 1 1 d . A 1
N6 N 0.5513(5) 0.7773(4) 1.0133(3) 0.0157(14) Uani 1 1 d . A 1
N7 N 0.9581(6) 0.7857(4) 0.4732(3) 0.0216(16) Uani 1 1 d . B 1
N8 N 0.8947(6) 0.8109(4) 0.5602(3) 0.0195(15) Uani 1 1 d . B 1
N9 N 0.7914(6) 0.6508(4) 0.4421(3) 0.0198(15) Uani 1 1 d . B 1
N10 N 0.7269(6) 0.6771(4) 0.5299(3) 0.0201(15) Uani 1 1 d . B 1
N11 N 0.6215(6) 0.7577(4) 0.4109(3) 0.0205(15) Uani 1 1 d . B 1
N12 N 0.5644(6) 0.7760(4) 0.4992(3) 0.0215(15) Uani 1 1 d . B 1
O1 O 0.7749(5) 0.8936(3) 0.9582(2) 0.0190(12) Uani 1 1 d . A 1
O2 O 0.7193(5) 0.9077(3) 1.0441(2) 0.0192(12) Uani 1 1 d . A 1
O3 O 0.7853(6) 0.8883(4) 0.4428(2) 0.0264(14) Uani 1 1 d . B 1
O4 O 0.7245(5) 0.9101(4) 0.5285(2) 0.0250(14) Uani 1 1 d . B 1
C1 C 0.7461(7) 0.9333(5) 1.0031(4) 0.0207(18) Uani 1 1 d . A 1
C2 C 0.7465(9) 1.0223(5) 1.0066(4) 0.032(2) Uani 1 1 d . A 1
H2A H 0.8138 1.0474 1.0295 0.038 Uiso 1 1 calc R A 1
H2B H 0.7526 1.0334 0.9694 0.038 Uiso 1 1 calc R A 1
C3 C 0.6415(8) 1.0571(5) 1.0304(5) 0.033(2) Uani 1 1 d . A 1
H3A H 0.6344 1.0455 1.0674 0.039 Uiso 1 1 calc R A 1
H3B H 0.6473 1.1148 1.0341 0.039 Uiso 1 1 calc R A 1
C4 C 0.5386(9) 1.0245(6) 0.9947(5) 0.039(3) Uani 1 1 d . . 1
H4 H 0.5287 1.0411 0.9608 0.047 Uiso 1 1 calc R . 1
C5 C 0.9682(7) 0.7938(5) 1.0306(3) 0.0170(16) Uani 1 1 d . A 1
H5 H 1.0456 0.7971 1.0436 0.020 Uiso 1 1 calc R A 1
C6 C 1.0353(7) 0.7775(5) 0.9422(3) 0.0206(18) Uani 1 1 d . A 1
C7 C 1.1037(7) 0.7137(5) 0.9369(4) 0.0210(17) Uani 1 1 d . A 1
H7 H 1.0925 0.6745 0.9579 0.025 Uiso 1 1 calc R A 1
C8 C 1.1896(7) 0.7087(5) 0.8999(4) 0.0202(17) Uani 1 1 d . A 1
C9 C 1.2105(7) 0.7658(5) 0.8707(4) 0.0221(18) Uani 1 1 d . A 1
H9 H 1.2698 0.7618 0.8461 0.026 Uiso 1 1 calc R A 1
C10 C 1.1431(7) 0.8290(5) 0.8779(3) 0.0206(17) Uani 1 1 d . A 1
C11 C 1.0546(7) 0.8360(5) 0.9127(3) 0.0211(17) Uani 1 1 d . A 1
H11 H 1.0081 0.8799 0.9163 0.025 Uiso 1 1 calc R A 1
C12 C 0.9199(7) 0.8153(5) 1.1232(3) 0.0192(17) Uani 1 1 d . A 1
C13 C 0.9874(7) 0.7642(5) 1.1446(3) 0.0230(18) Uani 1 1 d . A 1
H13 H 1.0159 0.7200 1.1212 0.028 Uiso 1 1 calc R A 1
C14 C 1.0130(7) 0.7785(5) 1.2009(4) 0.0243(19) Uani 1 1 d . A 1
C15 C 0.9756(8) 0.8436(6) 1.2356(4) 0.028(2) Uani 1 1 d . A 1
H15 H 0.9932 0.8528 1.2740 0.034 Uiso 1 1 calc R A 1
C16 C 0.9125(8) 0.8941(6) 1.2127(4) 0.028(2) Uani 1 1 d . A 1
C17 C 0.8812(8) 0.8812(5) 1.1571(4) 0.0240(19) Uani 1 1 d . A 1
H17 H 0.8346 0.9164 1.1426 0.029 Uiso 1 1 calc R A 1
C18 C 0.7424(7) 0.6234(5) 0.9875(3) 0.0193(17) Uani 1 1 d . A 1
H18 H 0.7394 0.5683 0.9854 0.023 Uiso 1 1 calc R A 1
C19 C 0.8325(7) 0.5987(5) 0.9059(3) 0.0191(17) Uani 1 1 d . A 1
C20 C 0.8054(8) 0.5873(5) 0.8500(4) 0.0222(18) Uani 1 1 d . A 1
H20 H 0.7472 0.6155 0.8360 0.027 Uiso 1 1 calc R A 1
C21 C 0.8656(8) 0.5338(5) 0.8152(4) 0.027(2) Uani 1 1 d . A 1
C22 C 0.9509(9) 0.4912(5) 0.8334(4) 0.033(2) Uani 1 1 d . A 1
H22 H 0.9900 0.4541 0.8087 0.039 Uiso 1 1 calc R A 1
C23 C 0.9766(8) 0.5054(5) 0.8898(4) 0.029(2) Uani 1 1 d . A 1
C24 C 0.9203(7) 0.5596(5) 0.9260(3) 0.0201(17) Uani 1 1 d . A 1
H24 H 0.9414 0.5698 0.9641 0.024 Uiso 1 1 calc R A 1
C25 C 0.6732(7) 0.6356(4) 1.0758(3) 0.0155(16) Uani 1 1 d . A 1
C26 C 0.5998(7) 0.5724(5) 1.0652(3) 0.0196(17) Uani 1 1 d . A 1
H26 H 0.5709 0.5509 1.0289 0.024 Uiso 1 1 calc R A 1
C27 C 0.5681(7) 0.5401(5) 1.1090(4) 0.0201(17) Uani 1 1 d . A 1
C28 C 0.6108(8) 0.5677(6) 1.1616(4) 0.0259(19) Uani 1 1 d . A 1
H28 H 0.5906 0.5428 1.1905 0.031 Uiso 1 1 calc R A 1
C29 C 0.6848(8) 0.6335(6) 1.1712(3) 0.0243(19) Uani 1 1 d . A 1
C30 C 0.7153(7) 0.6696(5) 1.1290(3) 0.0203(17) Uani 1 1 d . A 1
H30 H 0.7631 0.7159 1.1359 0.024 Uiso 1 1 calc R A 1
C31 C 0.5236(7) 0.7691(5) 0.9608(3) 0.0172(16) Uani 1 1 d . A 1
H31 H 0.4458 0.7627 0.9485 0.021 Uiso 1 1 calc R A 1
C32 C 0.5568(7) 0.7799(6) 0.8719(4) 0.0239(19) Uani 1 1 d . A 1
C33 C 0.5066(7) 0.7192(6) 0.8341(4) 0.0227(18) Uani 1 1 d . A 1
H33 H 0.5089 0.6668 0.8394 0.027 Uiso 1 1 calc R A 1
C34 C 0.4514(8) 0.7368(6) 0.7871(4) 0.032(2) Uani 1 1 d . A 1
C35 C 0.4480(9) 0.8126(6) 0.7781(4) 0.033(2) Uani 1 1 d . A 1
H35 H 0.4109 0.8232 0.7459 0.039 Uiso 1 1 calc R A 1
C36 C 0.5000(9) 0.8722(6) 0.8173(4) 0.035(2) Uani 1 1 d . A 1
C37 C 0.5550(9) 0.8574(6) 0.8636(4) 0.033(2) Uani 1 1 d . A 1
H37 H 0.5915 0.8990 0.8899 0.039 Uiso 1 1 calc R A 1
C38 C 0.4620(7) 0.7641(5) 1.0469(3) 0.0191(17) Uani 1 1 d . A 1
C39 C 0.3922(8) 0.6957(5) 1.0318(4) 0.0234(18) Uani 1 1 d . A 1
H39 H 0.4054 0.6584 0.9996 0.028 Uiso 1 1 calc R A 1
C40 C 0.3041(8) 0.6827(6) 1.0638(4) 0.029(2) Uani 1 1 d . A 1
C41 C 0.2825(8) 0.7356(6) 1.1105(4) 0.033(2) Uani 1 1 d . A 1
H41 H 0.2215 0.7261 1.1321 0.040 Uiso 1 1 calc R A 1
C42 C 0.3515(9) 0.8025(7) 1.1252(4) 0.036(2) Uani 1 1 d . A 1
C43 C 0.4425(8) 0.8179(6) 1.0947(4) 0.030(2) Uani 1 1 d . A 1
H43 H 0.4901 0.8639 1.1062 0.036 Uiso 1 1 calc R A 1
C44 C 0.7499(8) 0.9317(6) 0.4848(4) 0.027(2) Uani 1 1 d . B 1
C45 C 0.7397(11) 1.0194(6) 0.4838(5) 0.044(3) Uani 1 1 d . B 1
H45A H 0.8136 1.0473 0.4967 0.053 Uiso 1 1 calc R B 1
H45B H 0.7231 1.0251 0.4455 0.053 Uiso 1 1 calc R B 1
C46 C 0.6477(10) 1.0580(7) 0.5193(6) 0.057(4) Uani 1 1 d D B 1
C48 C 0.9775(8) 0.8023(5) 0.5265(3) 0.0223(18) Uani 1 1 d . B 1
H48 H 1.0537 0.8082 0.5413 0.027 Uiso 1 1 calc R B 1
C49 C 0.9166(8) 0.8253(5) 0.6181(3) 0.0225(18) Uani 1 1 d . B 1
C50 C 0.8524(8) 0.8796(6) 0.6506(4) 0.028(2) Uani 1 1 d . B 1
H50 H 0.8001 0.9099 0.6346 0.034 Uiso 1 1 calc R B 1
C51 C 0.8669(9) 0.8882(6) 0.7073(4) 0.031(2) Uani 1 1 d . B 1
C52 C 0.9408(9) 0.8449(6) 0.7320(4) 0.033(2) Uani 1 1 d . B 1
H52 H 0.9470 0.8500 0.7707 0.040 Uiso 1 1 calc R B 1
C53 C 1.0060(8) 0.7933(5) 0.6979(4) 0.026(2) Uani 1 1 d . B 1
C54 C 0.9933(7) 0.7806(5) 0.6420(4) 0.0238(18) Uani 1 1 d . B 1
H54 H 1.0354 0.7424 0.6199 0.029 Uiso 1 1 calc R B 1
C55 C 1.0535(7) 0.7777(6) 0.4400(3) 0.0242(19) Uani 1 1 d . B 1
C56 C 1.1138(8) 0.7095(6) 0.4352(4) 0.029(2) Uani 1 1 d . B 1
H56 H 1.0956 0.6710 0.4559 0.035 Uiso 1 1 calc R B 1
C57 C 1.2004(8) 0.6994(6) 0.3997(4) 0.032(2) Uani 1 1 d . B 1
C58 C 1.2304(9) 0.7556(6) 0.3700(4) 0.033(2) Uani 1 1 d . B 1
H58 H 1.2896 0.7474 0.3453 0.039 Uiso 1 1 calc R B 1
C59 C 1.1724(8) 0.8231(6) 0.3770(4) 0.031(2) Uani 1 1 d . B 1
C60 C 1.0828(8) 0.8351(6) 0.4112(4) 0.027(2) Uani 1 1 d . B 1
H60 H 1.0423 0.8818 0.4148 0.033 Uiso 1 1 calc R B 1
C61 C 0.7541(6) 0.6280(5) 0.4874(3) 0.0154(16) Uani 1 1 d . B 1
H61 H 0.7478 0.5736 0.4877 0.018 Uiso 1 1 calc R B 1
C62 C 0.6782(5) 0.6486(5) 0.5743(3) 0.0121(16) Uani 1 1 d . B 1
C63 C 0.6027(8) 0.5808(5) 0.5620(3) 0.0244(19) Uani 1 1 d . B 1
H63 H 0.5812 0.5563 0.5252 0.029 Uiso 1 1 calc R B 1
C64 C 0.5618(8) 0.5519(6) 0.6058(4) 0.0256(19) Uani 1 1 d . B 1
C65 C 0.5939(8) 0.5857(6) 0.6597(4) 0.028(2) Uani 1 1 d . B 1
H65 H 0.5680 0.5636 0.6890 0.034 Uiso 1 1 calc R B 1
C66 C 0.6630(9) 0.6509(6) 0.6695(4) 0.031(2) Uani 1 1 d . B 1
C67 C 0.7062(7) 0.6825(6) 0.6267(4) 0.0246(19) Uani 1 1 d . B 1
H67 H 0.7555 0.7280 0.6349 0.030 Uiso 1 1 calc R B 1
C68 C 0.8422(7) 0.5904(5) 0.4042(3) 0.0206(17) Uani 1 1 d . B 1
C69 C 0.9257(8) 0.5482(5) 0.4250(4) 0.026(2) Uani 1 1 d . B 1
H69 H 0.9492 0.5606 0.4629 0.032 Uiso 1 1 calc R B 1
C70 C 0.9745(9) 0.4879(6) 0.3901(4) 0.030(2) Uani 1 1 d . B 1
C71 C 0.9401(9) 0.4684(6) 0.3354(4) 0.033(2) Uani 1 1 d . B 1
H71 H 0.9739 0.4273 0.3115 0.040 Uiso 1 1 calc R B 1
C72 C 0.8558(8) 0.5098(6) 0.3162(4) 0.028(2) Uani 1 1 d . B 1
C73 C 0.8065(8) 0.5702(5) 0.3492(3) 0.0222(18) Uani 1 1 d . B 1
H73 H 0.7485 0.5978 0.3346 0.027 Uiso 1 1 calc R B 1
C74 C 0.5414(7) 0.7610(5) 0.4452(3) 0.0201(17) Uani 1 1 d . B 1
H74 H 0.4647 0.7523 0.4314 0.024 Uiso 1 1 calc R B 1
C75 C 0.4767(8) 0.7756(5) 0.5356(4) 0.0244(19) Uani 1 1 d . B 1
C76 C 0.3989(8) 0.7126(6) 0.5300(4) 0.028(2) Uani 1 1 d . B 1
H76 H 0.4016 0.6688 0.5005 0.034 Uiso 1 1 calc R B 1
C77 C 0.3173(8) 0.7147(6) 0.5681(4) 0.032(2) Uani 1 1 d . B 1
C78 C 0.3088(9) 0.7777(7) 0.6108(4) 0.039(3) Uani 1 1 d . B 1
H78 H 0.2513 0.7780 0.6362 0.047 Uiso 1 1 calc R B 1
C79 C 0.3855(10) 0.8397(6) 0.6156(4) 0.037(2) Uani 1 1 d . B 1
C80 C 0.4713(9) 0.8395(6) 0.5790(4) 0.034(2) Uani 1 1 d . B 1
H80 H 0.5252 0.8824 0.5835 0.040 Uiso 1 1 calc R B 1
C81 C 0.5807(8) 0.7514(6) 0.3545(4) 0.026(2) Uani 1 1 d . B 1
C82 C 0.6107(9) 0.8124(6) 0.3275(4) 0.033(2) Uani 1 1 d . B 1
H82 H 0.6588 0.8559 0.3451 0.039 Uiso 1 1 calc R B 1
C83 C 0.5671(9) 0.8060(6) 0.2739(4) 0.035(2) Uani 1 1 d . B 1
C84 C 0.4945(9) 0.7446(6) 0.2478(4) 0.035(2) Uani 1 1 d . B 1
H84 H 0.4640 0.7427 0.2115 0.042 Uiso 1 1 calc R B 1
C85 C 0.4679(8) 0.6871(6) 0.2753(4) 0.030(2) Uani 1 1 d . B 1
C86 C 0.5121(7) 0.6892(5) 0.3283(4) 0.0228(18) Uani 1 1 d . B 1
H86 H 0.4946 0.6474 0.3462 0.027 Uiso 1 1 calc R B 1
Cl1 Cl 0.82016(17) 0.77038(13) 0.85644(8) 0.0214(4) Uani 1 1 d . A 1
Cl2 Cl 0.85816(19) 0.75303(14) 0.35032(8) 0.0262(5) Uani 1 1 d . B 1
Cl3 Cl 1.26984(19) 0.62572(14) 0.89021(10) 0.0301(5) Uani 1 1 d . A 1
Cl4 Cl 1.1682(2) 0.90347(14) 0.84213(10) 0.0320(5) Uani 1 1 d . A 1
Cl5 Cl 1.0948(2) 0.71318(15) 1.22803(10) 0.0355(6) Uani 1 1 d . A 1
Cl6 Cl 0.8700(3) 0.97885(15) 1.25548(10) 0.0409(6) Uani 1 1 d . A 1
Cl7 Cl 0.8330(3) 0.51737(18) 0.74471(10) 0.0450(7) Uani 1 1 d . A 1
Cl8 Cl 1.0837(2) 0.45392(15) 0.91475(13) 0.0429(7) Uani 1 1 d . A 1
Cl9 Cl 0.46982(19) 0.46093(13) 1.09607(9) 0.0271(5) Uani 1 1 d . A 1
Cl10 Cl 0.7501(2) 0.66933(16) 1.23571(9) 0.0344(5) Uani 1 1 d . A 1
Cl11 Cl 0.3833(2) 0.66127(18) 0.73966(11) 0.0448(7) Uani 1 1 d . A 1
Cl12 Cl 0.4926(3) 0.96863(18) 0.80903(14) 0.0566(8) Uani 1 1 d . A 1
Cl13 Cl 0.2169(2) 0.59872(17) 1.04520(13) 0.0449(7) Uani 1 1 d . A 1
Cl14 Cl 0.3194(3) 0.87015(18) 1.18280(12) 0.0480(7) Uani 1 1 d . A 1
Cl15 Cl 1.1021(2) 0.73819(16) 0.72761(10) 0.0395(6) Uani 1 1 d . B 1
Cl16 Cl 0.7836(3) 0.9537(2) 0.74783(12) 0.0597(9) Uani 1 1 d . B 1
Cl17 Cl 1.2696(2) 0.61174(16) 0.39108(11) 0.0395(6) Uani 1 1 d . B 1
Cl18 Cl 1.2084(2) 0.89465(18) 0.34018(11) 0.0436(6) Uani 1 1 d . B 1
Cl19 Cl 1.0791(2) 0.43528(17) 0.41541(12) 0.0445(7) Uani 1 1 d . B 1
Cl20 Cl 0.8116(3) 0.48230(17) 0.24754(10) 0.0434(6) Uani 1 1 d . B 1
Cl21 Cl 0.4636(2) 0.47218(15) 0.59218(10) 0.0347(5) Uani 1 1 d . B 1
Cl22 Cl 0.7073(2) 0.69757(17) 0.73540(9) 0.0388(6) Uani 1 1 d . B 1
Cl23 Cl 0.2215(3) 0.6344(2) 0.56269(14) 0.0552(8) Uani 1 1 d . B 1
Cl24 Cl 0.3743(3) 0.9231(2) 0.66639(12) 0.0561(8) Uani 1 1 d . B 1
Cl25 Cl 0.3782(2) 0.60943(17) 0.24325(11) 0.0405(6) Uani 1 1 d . B 1
Cl26 Cl 0.6096(3) 0.87806(19) 0.23853(13) 0.0545(8) Uani 1 1 d . B 1
C47A C 0.5216(14) 1.0277(12) 0.5196(9) 0.034(4) Uiso 0.50 1 d PD . 1
C47 C 0.5420(15) 1.0139(11) 0.4857(8) 0.032(4) Uiso 0.50 1 d PD . 1

loop_
_atom_site_aniso_label
_atom_site_aniso_U_11
_atom_site_aniso_U_22
_atom_site_aniso_U_33
_atom_site_aniso_U_23
_atom_site_aniso_U_13
_atom_site_aniso_U_12
Ru1 0.0108(3) 0.0164(3) 0.0166(3) 0.0044(2) 0.0009(2) 0.0013(2)
Ru2 0.0115(3) 0.0153(3) 0.0178(3) 0.0020(2) 0.0013(2) 0.0026(2)
Ru3 0.0194(3) 0.0239(4) 0.0139(3) 0.0057(3) -0.0008(3) 0.0031(3)
Ru4 0.0191(3) 0.0229(4) 0.0160(3) 0.0044(3) 0.0003(3) 0.0064(3)
N1 0.006(3) 0.026(4) 0.017(3) 0.005(3) 0.002(2) 0.001(3)
N2 0.011(3) 0.020(3) 0.017(3) 0.004(3) 0.002(3) 0.000(3)
N3 0.009(3) 0.022(4) 0.016(3) -0.001(3) 0.001(3) -0.001(3)
N4 0.010(3) 0.014(3) 0.017(3) 0.001(3) -0.001(2) -0.001(2)
N5 0.006(3) 0.016(3) 0.023(4) 0.007(3) -0.003(3) 0.000(2)
N6 0.009(3) 0.016(3) 0.023(4) 0.007(3) 0.000(3) -0.001(3)
N7 0.020(4) 0.034(4) 0.010(3) 0.003(3) 0.000(3) 0.006(3)
N8 0.021(4) 0.027(4) 0.011(3) 0.008(3) 0.000(3) 0.004(3)
N9 0.021(4) 0.030(4) 0.013(3) 0.011(3) 0.006(3) 0.010(3)
N10 0.023(4) 0.027(4) 0.014(3) 0.010(3) 0.008(3) 0.005(3)
N11 0.025(4) 0.024(4) 0.015(3) 0.009(3) -0.001(3) 0.005(3)
N12 0.024(4) 0.023(4) 0.017(4) 0.004(3) 0.002(3) 0.006(3)
O1 0.016(3) 0.020(3) 0.021(3) 0.003(2) 0.003(2) 0.001(2)
O2 0.014(3) 0.020(3) 0.023(3) 0.004(2) 0.000(2) 0.001(2)
O3 0.033(4) 0.027(3) 0.020(3) 0.006(3) -0.006(3) 0.001(3)
O4 0.030(4) 0.023(3) 0.022(3) 0.005(3) -0.004(3) 0.006(3)
C1 0.012(4) 0.025(4) 0.026(5) 0.007(4) 0.001(3) 0.004(3)
C2 0.037(6) 0.021(5) 0.038(6) 0.005(4) 0.005(4) -0.003(4)
C3 0.032(5) 0.013(4) 0.052(6) 0.004(4) -0.003(5) 0.000(4)
C4 0.044(7) 0.029(6) 0.044(6) 0.006(5) -0.005(5) 0.014(4)
C5 0.010(4) 0.017(4) 0.023(4) 0.004(3) 0.000(3) -0.006(3)
C6 0.018(4) 0.028(5) 0.014(4) -0.001(3) 0.003(3) 0.000(3)
C7 0.016(4) 0.023(4) 0.024(4) 0.004(3) 0.003(3) 0.000(3)
C8 0.010(4) 0.023(4) 0.027(4) 0.001(3) 0.002(3) 0.004(3)
C9 0.012(4) 0.029(5) 0.023(4) -0.001(4) 0.008(3) 0.000(3)
C10 0.020(4) 0.024(4) 0.019(4) 0.007(3) -0.002(3) -0.003(3)
C11 0.019(4) 0.023(4) 0.023(4) 0.009(3) 0.001(3) 0.001(3)
C12 0.016(4) 0.020(4) 0.021(4) 0.003(3) 0.004(3) -0.004(3)
C13 0.019(4) 0.029(5) 0.019(4) 0.001(4) 0.001(3) 0.003(4)
C14 0.021(4) 0.025(5) 0.029(5) 0.011(4) -0.001(4) 0.001(4)
C15 0.036(5) 0.031(5) 0.018(4) 0.006(4) 0.003(4) 0.002(4)
C16 0.033(5) 0.029(5) 0.020(4) 0.000(4) 0.007(4) 0.005(4)
C17 0.026(5) 0.025(5) 0.021(4) 0.003(4) 0.002(4) 0.006(4)
C18 0.024(4) 0.012(4) 0.018(4) -0.005(3) -0.003(3) -0.004(3)
C19 0.028(5) 0.012(4) 0.019(4) 0.007(3) 0.006(3) 0.003(3)
C20 0.023(4) 0.018(4) 0.024(4) 0.002(3) 0.004(4) -0.004(3)
C21 0.035(5) 0.021(4) 0.021(4) -0.006(3) 0.010(4) -0.009(4)
C22 0.044(6) 0.019(5) 0.036(6) 0.001(4) 0.025(5) 0.004(4)
C23 0.031(5) 0.016(4) 0.042(6) 0.007(4) 0.013(4) 0.006(4)
C24 0.028(5) 0.014(4) 0.020(4) 0.004(3) 0.008(3) 0.003(3)
C25 0.014(4) 0.008(3) 0.024(4) 0.001(3) -0.002(3) -0.005(3)
C26 0.015(4) 0.023(4) 0.021(4) 0.005(3) -0.002(3) 0.008(3)
C27 0.015(4) 0.021(4) 0.025(4) 0.005(3) 0.001(3) 0.000(3)
C28 0.023(5) 0.032(5) 0.023(5) 0.007(4) 0.001(4) -0.004(4)
C29 0.023(4) 0.038(5) 0.010(4) 0.001(4) 0.002(3) 0.002(4)
C30 0.020(4) 0.022(4) 0.019(4) 0.004(3) 0.003(3) -0.003(3)
C31 0.009(4) 0.017(4) 0.026(4) 0.005(3) 0.001(3) 0.001(3)
C32 0.009(4) 0.039(5) 0.027(5) 0.017(4) -0.002(3) -0.003(3)
C33 0.011(4) 0.033(5) 0.024(4) 0.008(4) 0.002(3) 0.002(3)
C34 0.021(5) 0.051(6) 0.025(5) 0.011(4) 0.001(4) 0.003(4)
C35 0.034(5) 0.043(6) 0.026(5) 0.019(4) -0.002(4) 0.005(4)
C36 0.034(6) 0.031(5) 0.044(6) 0.022(5) -0.005(5) 0.002(4)
C37 0.033(5) 0.034(5) 0.035(5) 0.015(4) -0.001(4) 0.005(4)
C38 0.014(4) 0.023(4) 0.023(4) 0.011(3) 0.003(3) 0.008(3)
C39 0.025(5) 0.021(4) 0.025(5) 0.006(4) 0.001(4) 0.005(4)
C40 0.020(5) 0.030(5) 0.041(6) 0.017(4) 0.002(4) 0.003(4)
C41 0.017(4) 0.053(7) 0.033(5) 0.013(5) 0.008(4) 0.005(4)
C42 0.029(5) 0.049(7) 0.029(5) 0.002(5) 0.007(4) 0.016(5)
C43 0.018(4) 0.032(5) 0.037(5) 0.000(4) 0.006(4) 0.004(4)
C44 0.030(5) 0.029(5) 0.023(5) 0.012(4) -0.012(4) -0.001(4)
C45 0.062(8) 0.027(5) 0.046(7) 0.020(5) -0.008(6) -0.002(5)
C46 0.038(7) 0.037(7) 0.092(10) 0.013(7) -0.024(7) 0.011(5)
C48 0.021(4) 0.027(5) 0.019(4) 0.004(4) 0.000(3) 0.007(4)
C49 0.026(5) 0.026(5) 0.017(4) 0.008(3) 0.003(3) 0.002(4)
C50 0.028(5) 0.034(5) 0.025(5) 0.009(4) 0.004(4) 0.018(4)
C51 0.037(6) 0.032(5) 0.022(5) 0.000(4) 0.006(4) 0.008(4)
C52 0.043(6) 0.038(6) 0.019(5) 0.006(4) -0.003(4) 0.002(5)
C53 0.032(5) 0.025(5) 0.021(4) 0.001(4) -0.005(4) 0.003(4)
C54 0.018(4) 0.030(5) 0.022(4) 0.003(4) 0.002(3) 0.003(4)
C55 0.019(4) 0.038(5) 0.014(4) 0.003(4) -0.002(3) 0.007(4)
C56 0.031(5) 0.037(6) 0.019(4) 0.004(4) 0.000(4) 0.006(4)
C57 0.030(5) 0.034(5) 0.030(5) 0.005(4) -0.003(4) 0.010(4)
C58 0.031(5) 0.044(6) 0.022(5) 0.002(4) 0.001(4) 0.009(4)
C59 0.029(5) 0.046(6) 0.018(4) 0.011(4) -0.003(4) -0.002(4)
C60 0.024(5) 0.030(5) 0.027(5) 0.003(4) -0.003(4) 0.001(4)
C61 0.010(4) 0.016(4) 0.025(4) 0.020(3) 0.004(3) -0.016(3)
C62 -0.012(3) 0.032(4) 0.023(4) 0.019(3) 0.013(2) -0.001(3)
C63 0.026(5) 0.034(5) 0.014(4) 0.008(4) 0.000(3) 0.007(4)
C64 0.023(5) 0.031(5) 0.024(5) 0.009(4) -0.001(4) 0.003(4)
C65 0.028(5) 0.042(6) 0.019(4) 0.012(4) 0.004(4) 0.004(4)
C66 0.039(6) 0.037(5) 0.022(5) 0.016(4) -0.002(4) -0.013(4)
C67 0.019(4) 0.030(5) 0.025(5) 0.006(4) 0.003(4) 0.006(4)
C68 0.019(4) 0.023(4) 0.019(4) 0.001(3) 0.007(3) 0.001(3)
C69 0.034(5) 0.025(5) 0.020(4) 0.004(4) 0.003(4) 0.008(4)
C70 0.034(5) 0.025(5) 0.034(5) 0.007(4) 0.011(4) 0.009(4)
C71 0.038(6) 0.024(5) 0.036(6) -0.002(4) 0.016(4) 0.007(4)
C72 0.033(5) 0.029(5) 0.019(4) 0.000(4) 0.008(4) -0.008(4)
C73 0.027(5) 0.024(4) 0.017(4) 0.006(3) 0.004(3) -0.003(4)
C74 0.018(4) 0.020(4) 0.024(4) 0.009(3) -0.003(3) 0.003(3)
C75 0.026(5) 0.023(5) 0.024(5) 0.007(4) -0.004(4) 0.004(4)
C76 0.025(5) 0.035(5) 0.030(5) 0.014(4) 0.001(4) 0.010(4)
C77 0.022(5) 0.045(6) 0.038(6) 0.025(5) 0.006(4) 0.003(4)
C78 0.033(6) 0.057(7) 0.033(6) 0.021(5) 0.007(4) 0.012(5)
C79 0.049(7) 0.042(6) 0.021(5) 0.006(4) 0.005(4) 0.014(5)
C80 0.030(5) 0.042(6) 0.029(5) 0.008(4) 0.002(4) 0.006(4)
C81 0.028(5) 0.034(5) 0.016(4) 0.009(4) -0.002(4) -0.003(4)
C82 0.034(5) 0.034(5) 0.032(5) 0.016(4) -0.009(4) -0.002(4)
C83 0.037(6) 0.034(6) 0.039(6) 0.021(5) -0.005(5) -0.003(4)
C84 0.035(6) 0.038(6) 0.032(5) 0.010(4) -0.012(4) -0.002(4)
C85 0.022(5) 0.037(5) 0.031(5) 0.008(4) 0.001(4) -0.007(4)
C86 0.020(4) 0.023(4) 0.027(5) 0.009(4) 0.005(3) 0.001(3)
Cl1 0.0173(10) 0.0312(11) 0.0161(9) 0.0061(8) 0.0011(7) -0.0026(8)
Cl2 0.0265(11) 0.0389(13) 0.0138(9) 0.0085(9) 0.0002(8) -0.0067(9)
Cl3 0.0250(11) 0.0312(12) 0.0341(12) 0.0033(10) 0.0063(9) 0.0116(9)
Cl4 0.0342(13) 0.0330(12) 0.0320(12) 0.0143(10) 0.0048(10) -0.0025(10)
Cl5 0.0382(14) 0.0393(14) 0.0310(12) 0.0122(10) -0.0058(10) 0.0117(11)
Cl6 0.0598(18) 0.0330(13) 0.0275(12) -0.0015(10) 0.0072(12) 0.0087(12)
Cl7 0.0528(17) 0.0555(17) 0.0214(12) -0.0051(11) 0.0132(11) -0.0130(14)
Cl8 0.0349(14) 0.0330(14) 0.0653(19) 0.0141(13) 0.0173(13) 0.0198(11)
Cl9 0.0253(11) 0.0272(11) 0.0297(11) 0.0101(9) -0.0017(9) -0.0062(9)
Cl10 0.0395(14) 0.0463(14) 0.0163(10) 0.0069(10) -0.0017(9) -0.0099(11)
Cl11 0.0360(14) 0.0582(18) 0.0346(14) -0.0016(12) -0.0096(11) 0.0056(13)
Cl12 0.078(2) 0.0410(16) 0.0572(19) 0.0286(14) -0.0144(16) 0.0064(15)
Cl13 0.0319(14) 0.0407(15) 0.0655(19) 0.0189(13) 0.0087(13) -0.0079(11)
Cl14 0.0433(16) 0.0536(18) 0.0429(16) -0.0052(13) 0.0164(13) 0.0092(13)
Cl15 0.0478(15) 0.0418(15) 0.0288(12) 0.0075(11) -0.0104(11) 0.0156(12)
Cl16 0.086(2) 0.064(2) 0.0309(14) 0.0023(14) 0.0157(15) 0.0443(19)
Cl17 0.0332(13) 0.0421(15) 0.0437(15) 0.0055(12) 0.0108(11) 0.0136(11)
Cl18 0.0432(15) 0.0541(17) 0.0383(14) 0.0215(13) 0.0054(12) -0.0048(13)
Cl19 0.0415(15) 0.0418(15) 0.0531(17) 0.0108(13) 0.0103(13) 0.0239(12)
Cl20 0.0551(17) 0.0491(16) 0.0222(12) -0.0015(11) 0.0043(11) -0.0011(13)
Cl21 0.0372(13) 0.0398(14) 0.0297(12) 0.0146(10) 0.0001(10) -0.0027(11)
Cl22 0.0428(15) 0.0564(17) 0.0158(11) 0.0058(10) 0.0024(10) -0.0069(12)
Cl23 0.0386(16) 0.062(2) 0.070(2) 0.0244(17) 0.0136(15) -0.0094(14)
Cl24 0.078(2) 0.0572(19) 0.0331(15) 0.0040(13) 0.0167(15) 0.0174(17)
Cl25 0.0302(13) 0.0536(17) 0.0331(13) 0.0006(12) -0.0022(10) -0.0108(12)
Cl26 0.063(2) 0.0587(19) 0.0491(17) 0.0365(15) -0.0142(15) -0.0122(15)

loop_
_atom_type_symbol
_atom_type_description
_atom_type_scat_dispersion_real
_atom_type_scat_dispersion_imag
_atom_type_scat_source
C C 0.0033 0.0016 'International Tables Vol C Tables 4.2.6.8 and 6.1.1.4'
H H 0.0000 0.0000 'International Tables Vol C Tables 4.2.6.8 and 6.1.1.4'
N N 0.0061 0.0033 'International Tables Vol C Tables 4.2.6.8 and 6.1.1.4'
O O 0.0106 0.0060 'International Tables Vol C Tables 4.2.6.8 and 6.1.1.4'
Cl Cl 0.1484 0.1585 'International Tables Vol C Tables 4.2.6.8 and 6.1.1.4'
Ru Ru -1.2594 0.8363 'International Tables Vol C Tables 4.2.6.8 and 6.1.1.4'

loop_
_geom_angle_atom_site_label_1
_geom_angle_atom_site_label_2
_geom_angle_atom_site_label_3
_geom_angle
_geom_angle_site_symmetry_1
_geom_angle_site_symmetry_3
_geom_angle_publ_flag
O1 Ru1 N3 176.2(2) . . ?
O1 Ru1 N1 89.3(3) . . ?
N3 Ru1 N1 88.9(3) . . ?
O1 Ru1 N5 88.6(2) . . ?
N3 Ru1 N5 93.1(3) . . ?
N1 Ru1 N5 176.3(3) . . ?
O1 Ru1 Ru2 87.52(16) . . ?
N3 Ru1 Ru2 89.06(19) . . ?
N1 Ru1 Ru2 89.14(18) . . ?
N5 Ru1 Ru2 87.76(19) . . ?
O1 Ru1 Cl1 86.93(17) . . ?
N3 Ru1 Cl1 96.56(19) . . ?
N1 Ru1 Cl1 93.10(19) . . ?
N5 Ru1 Cl1 89.79(19) . . ?
Ru2 Ru1 Cl1 173.98(6) . . ?
N4 Ru2 O2 178.2(2) . . ?
N4 Ru2 N6 87.2(3) . . ?
O2 Ru2 N6 91.1(2) . . ?
N4 Ru2 N2 92.2(3) . . ?
O2 Ru2 N2 89.5(2) . . ?
N6 Ru2 N2 178.2(3) . . ?
N4 Ru2 Ru1 90.49(19) . . ?
O2 Ru2 Ru1 90.07(17) . . ?
N6 Ru2 Ru1 91.55(19) . . ?
N2 Ru2 Ru1 90.17(19) . . ?
N9 Ru3 O3 176.6(3) . . ?
N9 Ru3 N11 91.2(3) . . ?
O3 Ru3 N11 88.3(3) . . ?
N9 Ru3 N7 90.9(3) . . ?
O3 Ru3 N7 89.5(3) . . ?
N11 Ru3 N7 176.7(3) . . ?
N9 Ru3 Ru4 88.86(19) . . ?
O3 Ru3 Ru4 87.72(18) . . ?
N11 Ru3 Ru4 88.74(19) . . ?
N7 Ru3 Ru4 88.71(19) . . ?
N9 Ru3 Cl2 94.46(19) . . ?
O3 Ru3 Cl2 88.97(19) . . ?
N11 Ru3 Cl2 92.8(2) . . ?
N7 Ru3 Cl2 89.6(2) . . ?
Ru4 Ru3 Cl2 176.30(7) . . ?
N10 Ru4 N12 87.3(3) . . ?
N10 Ru4 O4 177.4(3) . . ?
N12 Ru4 O4 90.4(3) . . ?
N10 Ru4 N8 93.2(3) . . ?
N12 Ru4 N8 178.9(3) . . ?
O4 Ru4 N8 89.1(3) . . ?
N10 Ru4 Ru3 91.00(19) . . ?
N12 Ru4 Ru3 90.5(2) . . ?
O4 Ru4 Ru3 90.28(18) . . ?
N8 Ru4 Ru3 90.46(19) . . ?
C5 N1 C6 116.7(7) . . ?
C5 N1 Ru1 120.0(5) . . ?
C6 N1 Ru1 123.4(5) . . ?
C5 N2 C12 118.6(7) . . ?
C5 N2 Ru2 119.9(5) . . ?
C12 N2 Ru2 121.5(5) . . ?
C18 N3 C19 112.2(7) . . ?
C18 N3 Ru1 120.1(5) . . ?
C19 N3 Ru1 125.7(5) . . ?
C18 N4 C25 116.1(7) . . ?
C18 N4 Ru2 121.4(6) . . ?
C25 N4 Ru2 122.3(5) . . ?
C31 N5 C32 113.6(6) . . ?
C31 N5 Ru1 120.3(5) . . ?
C32 N5 Ru1 125.3(5) . . ?
C31 N6 C38 116.1(7) . . ?
C31 N6 Ru2 118.4(5) . . ?
C38 N6 Ru2 124.6(5) . . ?
C48 N7 C55 117.9(7) . . ?
C48 N7 Ru3 119.3(6) . . ?
C55 N7 Ru3 122.8(5) . . ?
C48 N8 C49 121.5(7) . . ?
C48 N8 Ru4 119.4(6) . . ?
C49 N8 Ru4 118.8(6) . . ?
C61 N9 C68 114.6(7) . . ?
C61 N9 Ru3 117.6(6) . . ?
C68 N9 Ru3 127.1(5) . . ?
C61 N10 C62 119.5(7) . . ?
C61 N10 Ru4 119.7(5) . . ?
C62 N10 Ru4 120.1(5) . . ?
C74 N11 C81 114.1(7) . . ?
C74 N11 Ru3 119.7(6) . . ?
C81 N11 Ru3 126.1(6) . . ?
C74 N12 C75 120.8(7) . . ?
C74 N12 Ru4 119.2(6) . . ?
C75 N12 Ru4 120.0(5) . . ?
C1 O1 Ru1 118.5(5) . . ?
C1 O2 Ru2 117.2(5) . . ?
C44 O3 Ru3 118.8(6) . . ?
C44 O4 Ru4 117.1(6) . . ?
O2 C1 O1 126.7(8) . . ?
O2 C1 C2 117.9(8) . . ?
O1 C1 C2 115.4(8) . . ?
C3 C2 C1 112.2(8) . . ?
C4 C3 C2 110.6(9) . . ?
C4 C4 C3 126.5(14) 2_677 . ?
N1 C5 N2 120.8(7) . . ?
C7 C6 C11 120.5(8) . . ?
C7 C6 N1 119.9(8) . . ?
C11 C6 N1 119.6(8) . . ?
C6 C7 C8 118.3(8) . . ?
C9 C8 C7 122.2(8) . . ?
C9 C8 Cl3 119.6(7) . . ?
C7 C8 Cl3 118.2(7) . . ?
C8 C9 C10 118.0(8) . . ?
C9 C10 C11 122.5(8) . . ?
C9 C10 Cl4 119.3(7) . . ?
C11 C10 Cl4 118.2(7) . . ?
C10 C11 C6 118.6(8) . . ?
C13 C12 C17 120.6(8) . . ?
C13 C12 N2 120.6(8) . . ?
C17 C12 N2 118.8(8) . . ?
C12 C13 C14 118.8(8) . . ?
C15 C14 C13 121.8(8) . . ?
C15 C14 Cl5 119.3(7) . . ?
C13 C14 Cl5 118.9(7) . . ?
C16 C15 C14 117.6(8) . . ?
C15 C16 C17 122.9(9) . . ?
C15 C16 Cl6 118.2(7) . . ?
C17 C16 Cl6 118.8(7) . . ?
C16 C17 C12 118.1(8) . . ?
N4 C18 N3 118.9(7) . . ?
C20 C19 C24 120.7(8) . . ?
C20 C19 N3 121.2(7) . . ?
C24 C19 N3 118.0(7) . . ?
C21 C20 C19 118.0(9) . . ?
C22 C21 C20 123.4(9) . . ?
C22 C21 Cl7 117.3(7) . . ?
C20 C21 Cl7 119.3(8) . . ?
C21 C22 C23 116.7(8) . . ?
C24 C23 C22 122.0(9) . . ?
C24 C23 Cl8 119.4(8) . . ?
C22 C23 Cl8 118.6(7) . . ?
C23 C24 C19 119.1(8) . . ?
C26 C25 C30 122.3(8) . . ?
C26 C25 N4 122.6(7) . . ?
C30 C25 N4 115.1(7) . . ?
C25 C26 C27 117.9(8) . . ?
C28 C27 C26 122.8(8) . . ?
C28 C27 Cl9 119.0(7) . . ?
C26 C27 Cl9 118.2(7) . . ?
C27 C28 C29 117.8(8) . . ?
C30 C29 C28 121.3(8) . . ?
C30 C29 Cl10 117.4(7) . . ?
C28 C29 Cl10 121.2(7) . . ?
C29 C30 C25 117.8(8) . . ?
N6 C31 N5 121.6(7) . . ?
C33 C32 C37 121.2(8) . . ?
C33 C32 N5 121.9(8) . . ?
C37 C32 N5 116.5(8) . . ?
C32 C33 C34 117.7(9) . . ?
C35 C34 C33 122.3(9) . . ?
C35 C34 Cl11 119.1(7) . . ?
C33 C34 Cl11 118.6(8) . . ?
C36 C35 C34 118.1(9) . . ?
C37 C36 C35 121.4(9) . . ?
C37 C36 Cl12 119.0(8) . . ?
C35 C36 Cl12 119.6(7) . . ?
C36 C37 C32 119.3(10) . . ?
C43 C38 C39 119.5(8) . . ?
C43 C38 N6 121.3(8) . . ?
C39 C38 N6 119.2(8) . . ?
C40 C39 C38 119.8(9) . . ?
C41 C40 C39 121.6(9) . . ?
C41 C40 Cl13 118.3(8) . . ?
C39 C40 Cl13 120.1(8) . . ?
C42 C41 C40 118.3(9) . . ?
C41 C42 C43 122.4(9) . . ?
C41 C42 Cl14 117.5(8) . . ?
C43 C42 Cl14 120.1(9) . . ?
C42 C43 C38 118.5(9) . . ?
O3 C44 O4 125.9(9) . . ?
O3 C44 C45 117.4(8) . . ?
O4 C44 C45 116.6(9) . . ?
C46 C45 C44 113.5(9) . . ?
C45 C46 C47 98.6(12) . . ?
C45 C46 C47A 127.3(12) . . ?
C47 C46 C47A 32.8(9) . . ?
N7 C48 N8 122.0(8) . . ?
C50 C49 C54 120.6(8) . . ?
C50 C49 N8 118.4(8) . . ?
C54 C49 N8 120.7(8) . . ?
C49 C50 C51 118.1(8) . . ?
C52 C51 C50 122.7(9) . . ?
C52 C51 Cl16 119.1(7) . . ?
C50 C51 Cl16 118.2(7) . . ?
C51 C52 C53 117.1(9) . . ?
C54 C53 C52 122.8(9) . . ?
C54 C53 Cl15 118.5(7) . . ?
C52 C53 Cl15 118.6(7) . . ?
C53 C54 C49 118.5(8) . . ?
C60 C55 C56 120.7(9) . . ?
C60 C55 N7 120.6(8) . . ?
C56 C55 N7 118.7(8) . . ?
C57 C56 C55 118.4(9) . . ?
C56 C57 C58 121.9(9) . . ?
C56 C57 Cl17 118.0(8) . . ?
C58 C57 Cl17 120.0(8) . . ?
C59 C58 C57 118.3(9) . . ?
C58 C59 C60 121.8(9) . . ?
C58 C59 Cl18 119.2(8) . . ?
C60 C59 Cl18 118.9(8) . . ?
C55 C60 C59 118.8(9) . . ?
N10 C61 N9 122.7(7) . . ?
C67 C62 C63 119.8(7) . . ?
C67 C62 N10 121.2(7) . . ?
C63 C62 N10 118.9(7) . . ?
C64 C63 C62 117.7(8) . . ?
C65 C64 C63 122.1(9) . . ?
C65 C64 Cl21 119.1(7) . . ?
C63 C64 Cl21 118.8(7) . . ?
C66 C65 C64 118.2(9) . . ?
C65 C66 C67 121.8(9) . . ?
C65 C66 Cl22 121.6(7) . . ?
C67 C66 Cl22 116.6(7) . . ?
C62 C67 C66 120.4(9) . . ?
C73 C68 C69 119.6(8) . . ?
C73 C68 N9 122.5(8) . . ?
C69 C68 N9 117.8(8) . . ?
C70 C69 C68 119.5(9) . . ?
C71 C70 C69 120.9(9) . . ?
C71 C70 Cl19 119.1(7) . . ?
C69 C70 Cl19 120.0(8) . . ?
C72 C71 C70 118.3(9) . . ?
C73 C72 C71 122.5(9) . . ?
C73 C72 Cl20 120.1(8) . . ?
C71 C72 Cl20 117.3(7) . . ?
C72 C73 C68 119.1(9) . . ?
N11 C74 N12 121.7(8) . . ?
C76 C75 C80 119.9(9) . . ?
C76 C75 N12 121.5(8) . . ?
C80 C75 N12 118.5(8) . . ?
C77 C76 C75 118.7(10) . . ?
C78 C77 C76 122.6(10) . . ?
C78 C77 Cl23 118.2(8) . . ?
C76 C77 Cl23 119.1(9) . . ?
C79 C78 C77 118.1(10) . . ?
C78 C79 C80 121.5(10) . . ?
C78 C79 Cl24 120.2(8) . . ?
C80 C79 Cl24 118.2(9) . . ?
C75 C80 C79 119.2(10) . . ?
C86 C81 C82 120.5(8) . . ?
C86 C81 N11 121.1(8) . . ?
C82 C81 N11 118.4(8) . . ?
C83 C82 C81 117.2(9) . . ?
C84 C83 C82 122.7(9) . . ?
C84 C83 Cl26 119.5(8) . . ?
C82 C83 Cl26 117.8(8) . . ?
C85 C84 C83 118.2(9) . . ?
C84 C85 C86 121.5(9) . . ?
C84 C85 Cl25 119.0(8) . . ?
C86 C85 Cl25 119.5(7) . . ?
C81 C86 C85 120.0(8) . . ?
C47 C47A C47 93(3) . 2_676 ?
C47 C47A C47A 51(2) . 2_676 ?
C47 C47A C47A 42.5(16) 2_676 2_676 ?
C47 C47A C46 73.2(12) . . ?
C47 C47A C46 154(2) 2_676 . ?
C47A C47A C46 120(2) 2_676 . ?
C47A C47 C47A 87(3) . 2_676 ?
C47A C47 C47 47.0(18) . 2_676 ?
C47A C47 C47 39.6(16) 2_676 2_676 ?
C47A C47 C46 74.0(12) . . ?
C47A C47 C46 151(2) 2_676 . ?
C47 C47 C46 118(2) 2_676 . ?

loop_
_geom_bond_atom_site_label_1
_geom_bond_atom_site_label_2
_geom_bond_distance
_geom_bond_site_symmetry_2
_geom_bond_publ_flag
Ru1 O1 2.059(6) . ?
Ru1 N3 2.071(7) . ?
Ru1 N1 2.076(6) . ?
Ru1 N5 2.080(6) . ?
Ru1 Ru2 2.3285(9) . ?
Ru1 Cl1 2.382(2) . ?
Ru2 N4 2.023(6) . ?
Ru2 O2 2.040(6) . ?
Ru2 N6 2.051(6) . ?
Ru2 N2 2.052(7) . ?
Ru3 N9 2.071(7) . ?
Ru3 O3 2.072(6) . ?
Ru3 N11 2.080(7) . ?
Ru3 N7 2.093(7) . ?
Ru3 Ru4 2.3257(10) . ?
Ru3 Cl2 2.385(2) . ?
Ru4 N10 2.020(7) . ?
Ru4 N12 2.043(7) . ?
Ru4 O4 2.052(6) . ?
Ru4 N8 2.054(7) . ?
N1 C5 1.322(10) . ?
N1 C6 1.436(10) . ?
N2 C5 1.329(10) . ?
N2 C12 1.421(10) . ?
N3 C18 1.348(11) . ?
N3 C19 1.440(10) . ?
N4 C18 1.337(10) . ?
N4 C25 1.444(10) . ?
N5 C31 1.329(10) . ?
N5 C32 1.435(10) . ?
N6 C31 1.313(10) . ?
N6 C38 1.420(10) . ?
N7 C48 1.312(10) . ?
N7 C55 1.426(11) . ?
N8 C48 1.314(11) . ?
N8 C49 1.424(10) . ?
N9 C61 1.359(9) . ?
N9 C68 1.438(10) . ?
N10 C61 1.286(11) . ?
N10 C62 1.437(9) . ?
N11 C74 1.303(11) . ?
N11 C81 1.446(10) . ?
N12 C74 1.331(11) . ?
N12 C75 1.412(12) . ?
O1 C1 1.263(10) . ?
O2 C1 1.246(10) . ?
O3 C44 1.262(11) . ?
O4 C44 1.267(11) . ?
C1 C2 1.536(12) . ?
C2 C3 1.499(14) . ?
C3 C4 1.496(14) . ?
C4 C4 1.30(2) 2_677 ?
C6 C7 1.386(12) . ?
C6 C11 1.392(12) . ?
C7 C8 1.400(12) . ?
C8 C9 1.369(12) . ?
C8 Cl3 1.742(8) . ?
C9 C10 1.371(12) . ?
C10 C11 1.384(12) . ?
C10 Cl4 1.741(9) . ?
C12 C13 1.383(12) . ?
C12 C17 1.391(12) . ?
C13 C14 1.393(12) . ?
C14 C15 1.384(13) . ?
C14 Cl5 1.735(9) . ?
C15 C16 1.365(13) . ?
C16 C17 1.391(12) . ?
C16 Cl6 1.747(9) . ?
C19 C20 1.390(12) . ?
C19 C24 1.388(12) . ?
C20 C21 1.385(12) . ?
C21 C22 1.384(14) . ?
C21 Cl7 1.745(9) . ?
C22 C23 1.395(14) . ?
C23 C24 1.384(12) . ?
C23 Cl8 1.739(10) . ?
C25 C26 1.352(11) . ?
C25 C30 1.399(11) . ?
C26 C27 1.386(12) . ?
C27 C28 1.368(12) . ?
C27 Cl9 1.740(9) . ?
C28 C29 1.392(13) . ?
C29 C30 1.386(12) . ?
C29 Cl10 1.736(9) . ?
C32 C33 1.365(13) . ?
C32 C37 1.406(13) . ?
C33 C34 1.405(12) . ?
C34 C35 1.385(14) . ?
C34 Cl11 1.729(11) . ?
C35 C36 1.379(15) . ?
C36 C37 1.372(13) . ?
C36 Cl12 1.739(10) . ?
C38 C43 1.397(13) . ?
C38 C39 1.402(12) . ?
C39 C40 1.383(13) . ?
C40 C41 1.375(14) . ?
C40 Cl13 1.730(10) . ?
C41 C42 1.376(15) . ?
C42 C43 1.395(14) . ?
C42 Cl14 1.736(10) . ?
C44 C45 1.544(13) . ?
C45 C46 1.526(18) . ?
C46 C47 1.557(19) . ?
C46 C47A 1.563(19) . ?
C49 C50 1.391(12) . ?
C49 C54 1.402(12) . ?
C50 C51 1.393(13) . ?
C51 C52 1.376(14) . ?
C51 Cl16 1.736(10) . ?
C52 C53 1.392(13) . ?
C53 C54 1.368(12) . ?
C53 Cl15 1.744(9) . ?
C55 C60 1.387(13) . ?
C55 C56 1.396(13) . ?
C56 C57 1.381(14) . ?
C57 C58 1.387(14) . ?
C57 Cl17 1.740(10) . ?
C58 C59 1.369(14) . ?
C59 C60 1.388(13) . ?
C59 Cl18 1.743(10) . ?
C62 C67 1.342(12) . ?
C62 C63 1.428(12) . ?
C63 C64 1.391(12) . ?
C64 C65 1.385(13) . ?
C64 Cl21 1.747(10) . ?
C65 C66 1.350(13) . ?
C66 C67 1.404(12) . ?
C66 Cl22 1.729(10) . ?
C68 C73 1.388(12) . ?
C68 C69 1.392(12) . ?
C69 C70 1.387(12) . ?
C70 C71 1.377(14) . ?
C70 Cl19 1.733(10) . ?
C71 C72 1.373(14) . ?
C72 C73 1.367(13) . ?
C72 Cl20 1.732(9) . ?
C75 C76 1.388(13) . ?
C75 C80 1.395(13) . ?
C76 C77 1.384(13) . ?
C77 C78 1.380(15) . ?
C77 Cl23 1.749(10) . ?
C78 C79 1.368(16) . ?
C79 C80 1.399(14) . ?
C79 Cl24 1.742(11) . ?
C81 C86 1.364(12) . ?
C81 C82 1.412(13) . ?
C82 C83 1.389(13) . ?
C83 C84 1.381(14) . ?
C83 Cl26 1.747(10) . ?
C84 C85 1.361(14) . ?
C85 C86 1.388(13) . ?
C85 Cl25 1.726(10) . ?
C47A C47 0.88(2) . ?
C47A C47 1.01(3) 2_676 ?
C47A C47A 1.30(4) 2_676 ?
C47 C47A 1.01(3) 2_676 ?
C47 C47 1.38(4) 2_676 ?
